data_4030115
loop_
_publ_author_name
'Csatayov\'a, Krist\'ina'
'Davies, Stephen G.'
'Fletcher, Ai M.'
'Ford, J. Gair'
'Klauber, David J.'
'Roberts, Paul M.'
'Thomson, James E.'

_publ_section_title
;
 Asymmetric syntheses of (-)-3-epi-Fagomine, (2R,3S,4R)-dihydroxypipecolic
 acid, and several polyhydroxylated homopipecolic acids.
;
_journal_issue 22
_journal_name_full 'The Journal of organic chemistry'
_journal_page_first 10932
_journal_page_last 10944
_journal_paper_doi 10.1021/jo501952t
_journal_volume 79
_journal_year 2014
_chemical_absolute_configuration ad
_chemical_formula_moiety 'C22 H33 N1 O5'
_chemical_formula_sum 'C22 H33 N O5'
_chemical_formula_weight 391.51
_space_group_IT_number 5
_symmetry_cell_setting monoclinic
_symmetry_space_group_name_Hall 'C 2y'
_symmetry_space_group_name_H-M 'C 1 2 1'
_atom_sites_solution_hydrogens difmap
_atom_sites_solution_primary direct
_cell_angle_alpha 90
_cell_angle_beta 100.565(2)
_cell_angle_gamma 90
_cell_formula_units_Z 4
_cell_length_a 18.4924(4)
_cell_length_b 10.2023(3)
_cell_length_c 11.8598(3)
_cell_measurement_reflns_used 3573
_cell_measurement_temperature 150
_cell_measurement_theta_max 76
_cell_measurement_theta_min 4
_cell_volume 2199.60(10)
_computing_cell_refinement 'CrysAlis, (Oxford Diffraction, 2002)'
_computing_data_collection 'SuperNova, (Oxford Diffraction, 2010)'
_computing_data_reduction 'CrysAlis, (Oxford Diffraction, 2002)'
_computing_molecular_graphics 'CAMERON (Watkin et al., 1996)'
_computing_publication_material 'CRYSTALS (Betteridge et al., 2003)'
_computing_structure_refinement 'CRYSTALS (Betteridge et al., 2003)'
_computing_structure_solution 'SIR92 (Altomare et al., 1994)'
_diffrn_ambient_temperature 150
_diffrn_measured_fraction_theta_full 0.995
_diffrn_measured_fraction_theta_max 0.983
_diffrn_measurement_device Area
_diffrn_measurement_device_type 'Oxford Diffraction SuperNova'
_diffrn_measurement_method \w
_diffrn_radiation_monochromator graphite
_diffrn_radiation_type 'Cu K\a'
_diffrn_radiation_wavelength 1.54180
_diffrn_reflns_av_R_equivalents 0.019
_diffrn_reflns_limit_h_max 23
_diffrn_reflns_limit_h_min -22
_diffrn_reflns_limit_k_max 6
_diffrn_reflns_limit_k_min -12
_diffrn_reflns_limit_l_max 14
_diffrn_reflns_limit_l_min -14
_diffrn_reflns_number 5492
_diffrn_reflns_theta_full 73.388
_diffrn_reflns_theta_max 76.446
_diffrn_reflns_theta_min 3.791
_diffrn_standards_number 0
_exptl_absorpt_coefficient_mu 0.671
_exptl_absorpt_correction_T_max 0.90
_exptl_absorpt_correction_T_min 0.74
_exptl_absorpt_correction_type multi-scan
_exptl_absorpt_process_details 'CrysAlis, (Oxford Diffraction, 2002)'
_exptl_crystal_colour colourless
_exptl_crystal_density_diffrn 1.182
_exptl_crystal_density_method 'not measured'
_exptl_crystal_description block
_exptl_crystal_F_000 848
_exptl_crystal_size_max 0.200
_exptl_crystal_size_mid 0.180
_exptl_crystal_size_min 0.150
_refine_diff_density_max 0.15
_refine_diff_density_min -0.15
_refine_ls_abs_structure_details 'Flack (1983), 827 Friedel-pairs'
_refine_ls_abs_structure_Flack 0.07(17)
_refine_ls_extinction_method None
_refine_ls_goodness_of_fit_ref 1.0060
_refine_ls_hydrogen_treatment constr
_refine_ls_matrix_type full
_refine_ls_number_parameters 254
_refine_ls_number_reflns 2730
_refine_ls_number_restraints 1
_refine_ls_R_factor_all 0.0290
_refine_ls_R_factor_gt 0.0282
_refine_ls_shift/su_max 0.0002517
_refine_ls_shift/su_mean 0.0000352
_refine_ls_structure_factor_coef Fsqd
_refine_ls_weighting_details
;
 Method= Modified Sheldrick 
 w=1/[\s^2^(F^2^) + ( 0.05P)^2^ + 0.60P] 
 ,where P=(max(Fo^2^,0) + 2Fc^2^)/3 
;
_refine_ls_weighting_scheme calc
_refine_ls_wR_factor_all 0.0738
_refine_ls_wR_factor_gt 0.0732
_refine_ls_wR_factor_ref 0.0738
_reflns_limit_h_max 22
_reflns_limit_h_min -23
_reflns_limit_k_max 6
_reflns_limit_k_min -12
_reflns_limit_l_max 14
_reflns_limit_l_min 0
_reflns_number_gt 2659
_reflns_number_total 3238
_reflns_threshold_expression I>2.0\s(I)
_oxford_diffrn_Wilson_B_factor 2.42
_oxford_diffrn_Wilson_scale 0.02
_oxford_refine_ls_r_factor_ref 0.0290
_oxford_refine_ls_scale 6.20(12)
_oxford_reflns_number_all 2730
_oxford_reflns_threshold_expression_ref I>-3.0\s(I)
_cod_data_source_file jo501952t_si_001.cif
_cod_data_source_block 23
_cod_depositor_comments 'Adding full bibliography for 4030114--4030119.cif.'
_cod_original_formula_sum 'C22 H33 N1 O5'
_cod_database_code 4030115

loop_
_symmetry_equiv_pos_as_xyz
x,y,z
x+1/2,y+1/2,z
-x,y,-z
-x+1/2,y+1/2,-z

loop_
_atom_site_label
_atom_site_type_symbol
_atom_site_fract_x
_atom_site_fract_y
_atom_site_fract_z
_atom_site_U_iso_or_equiv
_atom_site_occupancy
_atom_site_adp_type
_atom_site_refinement_flags_posn
O1 O 0.29658(6) 0.85384(14) -0.08072(9) 0.0264 1.0000 Uani .
C2 C 0.27851(8) 0.79991(18) 0.02324(13) 0.0220 1.0000 Uani .
C3 C 0.35221(8) 0.74320(17) 0.08271(13) 0.0211 1.0000 Uani .
O4 O 0.40358(6) 0.83475(13) 0.04995(9) 0.0247 1.0000 Uani .
C5 C 0.37540(9) 0.8685(2) -0.06680(13) 0.0290 1.0000 Uani .
C6 C 0.40233(11) 0.7741(3) -0.14848(16) 0.0447 1.0000 Uani .
C7 C 0.39599(11) 1.0090(2) -0.08479(19) 0.0451 1.0000 Uani .
C8 C 0.36581(8) 0.73355(17) 0.21446(13) 0.0199 1.0000 Uani .
N9 N 0.33329(7) 0.83850(15) 0.27330(11) 0.0209 1.0000 Uani .
C10 C 0.25618(8) 0.86353(18) 0.21837(13) 0.0235 1.0000 Uani .
C11 C 0.24867(9) 0.90580(18) 0.09277(13) 0.0248 1.0000 Uani .
C12 C 0.37732(8) 0.96110(17) 0.29291(13) 0.0233 1.0000 Uani .
C13 C 0.34134(9) 1.05074(17) 0.36893(14) 0.0227 1.0000 Uani .
C14 C 0.31112(10) 1.17026(18) 0.32805(15) 0.0287 1.0000 Uani .
C15 C 0.27682(10) 1.2509(2) 0.39614(16) 0.0352 1.0000 Uani .
C16 C 0.27206(10) 1.2140(2) 0.50681(16) 0.0350 1.0000 Uani .
C17 C 0.30255(10) 1.0951(2) 0.54936(15) 0.0325 1.0000 Uani .
C18 C 0.33741(9) 1.01437(19) 0.48129(14) 0.0281 1.0000 Uani .
C19 C 0.45708(9) 0.9319(2) 0.34830(16) 0.0315 1.0000 Uani .
C20 C 0.34193(9) 0.59783(18) 0.25163(13) 0.0228 1.0000 Uani .
O21 O 0.26899(6) 0.56799(13) 0.19776(11) 0.0302 1.0000 Uani .
C22 C 0.39395(9) 0.49019(17) 0.22752(13) 0.0236 1.0000 Uani .
O23 O 0.37501(7) 0.40050(14) 0.16272(10) 0.0301 1.0000 Uani .
O24 O 0.46126(6) 0.50993(14) 0.28820(10) 0.0309 1.0000 Uani .
C25 C 0.52227(10) 0.4162(2) 0.28561(18) 0.0363 1.0000 Uani .
C26 C 0.50207(12) 0.2832(2) 0.3279(2) 0.0513 1.0000 Uani .
C27 C 0.58469(11) 0.4794(2) 0.3685(2) 0.0497 1.0000 Uani .
C28 C 0.53864(12) 0.4075(3) 0.1652(2) 0.0523 1.0000 Uani .
H21 H 0.2409 0.7297 0.0020 0.0306 1.0000 Uiso R
H31 H 0.3584 0.6544 0.0502 0.0275 1.0000 Uiso R
H61 H 0.4570 0.7756 -0.1352 0.0643 1.0000 Uiso R
H62 H 0.3827 0.8031 -0.2286 0.0638 1.0000 Uiso R
H63 H 0.3839 0.6850 -0.1365 0.0638 1.0000 Uiso R
H73 H 0.4490 1.0136 -0.0795 0.0679 1.0000 Uiso R
H72 H 0.3700 1.0363 -0.1612 0.0683 1.0000 Uiso R
H71 H 0.3782 1.0617 -0.0248 0.0679 1.0000 Uiso R
H81 H 0.4212 0.7366 0.2391 0.0250 1.0000 Uiso R
H101 H 0.2354 0.9332 0.2647 0.0283 1.0000 Uiso R
H102 H 0.2279 0.7817 0.2215 0.0287 1.0000 Uiso R
H111 H 0.2800 0.9852 0.0883 0.0341 1.0000 Uiso R
H112 H 0.1963 0.9210 0.0579 0.0329 1.0000 Uiso R
H121 H 0.3776 1.0057 0.2181 0.0308 1.0000 Uiso R
H141 H 0.3140 1.1941 0.2499 0.0360 1.0000 Uiso R
H151 H 0.2552 1.3356 0.3651 0.0435 1.0000 Uiso R
H161 H 0.2477 1.2705 0.5557 0.0435 1.0000 Uiso R
H171 H 0.2987 1.0666 0.6280 0.0386 1.0000 Uiso R
H181 H 0.3584 0.9319 0.5091 0.0339 1.0000 Uiso R
H191 H 0.4792 1.0131 0.3820 0.0480 1.0000 Uiso R
H192 H 0.4567 0.8669 0.4102 0.0484 1.0000 Uiso R
H193 H 0.4830 0.8969 0.2887 0.0484 1.0000 Uiso R
H201 H 0.3440 0.6027 0.3387 0.0264 1.0000 Uiso R
H261 H 0.5460 0.2282 0.3372 0.0804 1.0000 Uiso R
H263 H 0.4837 0.2956 0.4009 0.0811 1.0000 Uiso R
H262 H 0.4635 0.2424 0.2715 0.0802 1.0000 Uiso R
H272 H 0.6278 0.4205 0.3717 0.0769 1.0000 Uiso R
H271 H 0.5944 0.5683 0.3374 0.0768 1.0000 Uiso R
H273 H 0.5702 0.4826 0.4452 0.0757 1.0000 Uiso R
H282 H 0.5819 0.3563 0.1694 0.0829 1.0000 Uiso R
H283 H 0.5452 0.4982 0.1420 0.0839 1.0000 Uiso R
H281 H 0.4971 0.3645 0.1181 0.0831 1.0000 Uiso R
H211 H 0.2659 0.4902 0.1699 0.0497 1.0000 Uiso R

loop_
_atom_site_aniso_label
_atom_site_aniso_U_11
_atom_site_aniso_U_22
_atom_site_aniso_U_33
_atom_site_aniso_U_23
_atom_site_aniso_U_13
_atom_site_aniso_U_12
O1 0.0208(5) 0.0357(7) 0.0220(5) 0.0060(5) 0.0027(4) 0.0021(5)
C2 0.0209(7) 0.0239(9) 0.0206(7) 0.0029(7) 0.0025(6) -0.0006(6)
C3 0.0209(7) 0.0203(8) 0.0224(8) -0.0014(7) 0.0048(6) 0.0005(6)
O4 0.0198(5) 0.0315(7) 0.0228(5) 0.0051(5) 0.0040(4) -0.0003(5)
C5 0.0207(7) 0.0418(11) 0.0244(7) 0.0069(8) 0.0038(6) 0.0004(8)
C6 0.0354(10) 0.0732(16) 0.0273(9) 0.0012(10) 0.0106(7) 0.0108(10)
C7 0.0304(9) 0.0549(14) 0.0461(11) 0.0258(10) -0.0031(8) -0.0102(9)
C8 0.0198(7) 0.0201(9) 0.0194(7) -0.0006(6) 0.0025(5) 0.0008(6)
N9 0.0203(6) 0.0195(7) 0.0229(6) -0.0029(6) 0.0041(5) -0.0009(6)
C10 0.0214(7) 0.0242(9) 0.0257(8) -0.0028(7) 0.0061(6) 0.0020(7)
C11 0.0195(7) 0.0268(9) 0.0273(8) -0.0003(7) 0.0018(6) 0.0041(7)
C12 0.0265(8) 0.0213(9) 0.0222(7) -0.0016(7) 0.0046(6) -0.0024(7)
C13 0.0250(7) 0.0182(8) 0.0251(7) -0.0040(7) 0.0048(6) -0.0040(6)
C14 0.0335(9) 0.0248(9) 0.0281(8) 0.0012(8) 0.0064(7) 0.0000(7)
C15 0.0380(10) 0.0257(10) 0.0419(10) -0.0047(8) 0.0071(8) 0.0048(8)
C16 0.0370(10) 0.0327(11) 0.0374(9) -0.0137(8) 0.0119(8) -0.0005(8)
C17 0.0402(10) 0.0329(10) 0.0266(8) -0.0057(8) 0.0118(7) -0.0055(8)
C18 0.0339(9) 0.0244(9) 0.0258(8) -0.0007(7) 0.0053(6) -0.0022(7)
C19 0.0262(9) 0.0287(10) 0.0377(9) -0.0070(8) 0.0012(7) -0.0030(7)
C20 0.0219(7) 0.0227(9) 0.0230(7) 0.0009(7) 0.0023(6) 0.0003(7)
O21 0.0218(6) 0.0237(7) 0.0437(7) -0.0047(5) 0.0026(5) -0.0020(5)
C22 0.0262(8) 0.0212(9) 0.0235(8) 0.0047(7) 0.0048(6) 0.0005(7)
O23 0.0321(6) 0.0243(6) 0.0331(6) -0.0019(6) 0.0040(5) 0.0014(5)
O24 0.0252(6) 0.0276(7) 0.0375(6) -0.0005(6) -0.0008(5) 0.0049(5)
C25 0.0243(8) 0.0313(10) 0.0532(11) 0.0083(9) 0.0065(7) 0.0075(8)
C26 0.0363(10) 0.0342(12) 0.0805(16) 0.0229(12) 0.0029(10) 0.0083(9)
C27 0.0287(10) 0.0507(15) 0.0650(14) 0.0089(12) -0.0038(9) 0.0053(10)
C28 0.0384(11) 0.0569(15) 0.0672(14) -0.0056(13) 0.0244(10) -0.0017(10)

loop_
_atom_type_symbol
_atom_type_scat_dispersion_real
_atom_type_scat_dispersion_imag
_atom_type_scat_Cromer_Mann_a1
_atom_type_scat_Cromer_Mann_b1
_atom_type_scat_Cromer_Mann_a2
_atom_type_scat_Cromer_Mann_b2
_atom_type_scat_Cromer_Mann_a3
_atom_type_scat_Cromer_Mann_b3
_atom_type_scat_Cromer_Mann_a4
_atom_type_scat_Cromer_Mann_b4
_atom_type_scat_Cromer_Mann_c
_atom_type_scat_source
C 0.0181 0.0091 2.3100 20.8439 1.0200 10.2075 1.5886 0.5687 0.8650 51.6512 0.2156 'International Tables Vol C 4.2.6.8 and 6.1.1.4'
H 0.0000 0.0000 0.4930 10.5109 0.3229 26.1257 0.1402 3.1424 0.0408 57.7998 0.0030 'International Tables Vol C 4.2.6.8 and 6.1.1.4'
N 0.0311 0.0180 12.2126 0.0057 3.1322 9.8933 2.0125 28.9975 1.1663 0.5826 -11.5290 'International Tables Vol C 4.2.6.8 and 6.1.1.4'
O 0.0492 0.0322 3.0485 13.2771 2.2868 5.7011 1.5463 0.3239 0.8670 32.9089 0.2508 'International Tables Vol C 4.2.6.8 and 6.1.1.4'

loop_
_geom_angle_atom_site_label_1
_geom_angle_atom_site_label_2
_geom_angle_atom_site_label_3
_geom_angle
_geom_angle_publ_flag
C2 O1 C5 109.18(11) yes
O1 C2 C3 102.23(12) yes
O1 C2 C11 110.83(14) yes
C3 C2 C11 113.56(13) yes
O1 C2 H21 108.5 no
C3 C2 H21 111.5 no
C11 C2 H21 109.9 no
C2 C3 O4 101.95(13) yes
C2 C3 C8 117.28(13) yes
O4 C3 C8 108.85(12) yes
C2 C3 H31 108.7 no
O4 C3 H31 110.9 no
C8 C3 H31 108.9 no
C3 O4 C5 106.09(12) yes
O1 C5 O4 105.47(12) yes
O1 C5 C6 107.73(15) yes
O4 C5 C6 111.25(15) yes
O1 C5 C7 110.96(15) yes
O4 C5 C7 108.02(15) yes
C6 C5 C7 113.15(17) yes
C5 C6 H61 109.5 no
C5 C6 H62 108.4 no
H61 C6 H62 109.2 no
C5 C6 H63 109.3 no
H61 C6 H63 111.0 no
H62 C6 H63 109.5 no
C5 C7 H73 108.3 no
C5 C7 H72 107.7 no
H73 C7 H72 111.3 no
C5 C7 H71 106.7 no
H73 C7 H71 113.0 no
H72 C7 H71 109.6 no
C3 C8 N9 115.56(13) yes
C3 C8 C20 110.21(13) yes
N9 C8 C20 110.84(12) yes
C3 C8 H81 105.0 no
N9 C8 H81 108.7 no
C20 C8 H81 105.8 no
C8 N9 C10 111.31(12) yes
C8 N9 C12 115.34(11) yes
C10 N9 C12 112.34(13) yes
N9 C10 C11 112.67(12) yes
N9 C10 H101 108.2 no
C11 C10 H101 110.7 no
N9 C10 H102 108.2 no
C11 C10 H102 108.6 no
H101 C10 H102 108.4 no
C10 C11 C2 110.46(14) yes
C10 C11 H111 109.2 no
C2 C11 H111 105.9 no
C10 C11 H112 110.9 no
C2 C11 H112 107.9 no
H111 C11 H112 112.3 no
N9 C12 C13 108.18(12) yes
N9 C12 C19 111.14(14) yes
C13 C12 C19 110.77(13) yes
N9 C12 H121 109.6 no
C13 C12 H121 109.1 no
C19 C12 H121 108.0 no
C12 C13 C14 120.80(14) yes
C12 C13 C18 120.69(15) yes
C14 C13 C18 118.51(15) yes
C13 C14 C15 121.00(16) yes
C13 C14 H141 117.7 no
C15 C14 H141 121.3 no
C14 C15 C16 120.46(18) yes
C14 C15 H151 119.8 no
C16 C15 H151 119.7 no
C15 C16 C17 119.26(17) yes
C15 C16 H161 121.0 no
C17 C16 H161 119.7 no
C16 C17 C18 120.33(17) yes
C16 C17 H171 120.1 no
C18 C17 H171 119.5 no
C13 C18 C17 120.44(17) yes
C13 C18 H181 118.2 no
C17 C18 H181 121.4 no
C12 C19 H191 108.0 no
C12 C19 H192 108.1 no
H191 C19 H192 109.0 no
C12 C19 H193 108.6 no
H191 C19 H193 112.1 no
H192 C19 H193 110.9 no
C8 C20 O21 111.29(13) yes
C8 C20 C22 111.74(13) yes
O21 C20 C22 110.06(14) yes
C8 C20 H201 106.5 no
O21 C20 H201 108.7 no
C22 C20 H201 108.4 no
C20 O21 H211 111.3 no
C20 C22 O23 123.24(14) yes
C20 C22 O24 110.45(14) yes
O23 C22 O24 126.31(16) yes
C22 O24 C25 121.97(14) yes
O24 C25 C26 109.58(14) yes
O24 C25 C27 101.76(17) yes
C26 C25 C27 111.75(18) yes
O24 C25 C28 109.96(16) yes
C26 C25 C28 111.3(2) yes
C27 C25 C28 112.08(17) yes
C25 C26 H261 107.6 no
C25 C26 H263 108.6 no
H261 C26 H263 112.6 no
C25 C26 H262 110.4 no
H261 C26 H262 108.6 no
H263 C26 H262 109.1 no
C25 C27 H272 106.1 no
C25 C27 H271 108.1 no
H272 C27 H271 111.3 no
C25 C27 H273 107.8 no
H272 C27 H273 109.4 no
H271 C27 H273 113.6 no
C25 C28 H282 107.1 no
C25 C28 H283 105.4 no
H282 C28 H283 112.8 no
C25 C28 H281 107.2 no
H282 C28 H281 110.7 no
H283 C28 H281 113.1 no

loop_
_geom_bond_atom_site_label_1
_geom_bond_atom_site_label_2
_geom_bond_distance
_geom_bond_publ_flag
O1 C2 1.4441(19) yes
O1 C5 1.4444(18) yes
C2 C3 1.529(2) yes
C2 C11 1.523(2) yes
C2 H21 0.998 no
C3 O4 1.4357(19) yes
C3 C8 1.540(2) yes
C3 H31 0.999 no
O4 C5 1.4292(19) yes
C5 C6 1.514(3) yes
C5 C7 1.509(3) yes
C6 H61 0.995 no
C6 H62 0.998 no
C6 H63 0.990 no
C7 H73 0.971 no
C7 H72 0.985 no
C7 H71 0.994 no
C8 N9 1.466(2) yes
C8 C20 1.542(2) yes
C8 H81 1.013 no
N9 C10 1.4772(19) yes
N9 C12 1.487(2) yes
C10 C11 1.532(2) yes
C10 H101 1.016 no
C10 H102 0.990 no
C11 H111 1.003 no
C11 H112 0.993 no
C12 C13 1.521(2) yes
C12 C19 1.530(2) yes
C12 H121 0.998 no
C13 C14 1.391(2) yes
C13 C18 1.398(2) yes
C14 C15 1.385(3) yes
C14 H141 0.969 no
C15 C16 1.384(3) yes
C15 H151 0.994 no
C16 C17 1.393(3) yes
C16 H161 0.983 no
C17 C18 1.391(3) yes
C17 H171 0.991 no
C18 H181 0.960 no
C19 H191 0.977 no
C19 H192 0.990 no
C19 H193 0.991 no
C20 O21 1.4158(19) yes
C20 C22 1.521(2) yes
C20 H201 1.028 no
O21 H211 0.857 no
C22 O23 1.205(2) yes
C22 O24 1.334(2) yes
O24 C25 1.484(2) yes
C25 C26 1.517(3) yes
C25 C27 1.516(3) yes
C25 C28 1.516(3) yes
C26 H261 0.976 no
C26 H263 0.994 no
C26 H262 0.977 no
C27 H272 0.993 no
C27 H271 1.007 no
C27 H273 0.995 no
C28 H282 0.948 no
C28 H283 0.980 no
C28 H281 0.968 no

loop_
_geom_hbond_atom_site_label_D
_geom_hbond_atom_site_label_H
_geom_hbond_atom_site_label_A
_geom_hbond_site_symmetry_A
_geom_hbond_angle_DHA
_geom_hbond_distance_DH
_geom_hbond_distance_HA
_geom_hbond_distance_DA
_geom_hbond_publ_flag
C10 H102 O21 . 126.51(5) 0.990 2.343 3.038(3) yes
O21 H211 O1 4_545 147.63(5) 0.857 1.986 2.748(3) yes
